data_4512034
loop_
_publ_author_name
'Yadav, Priyanka'
'Dutta, Pradip Kr.'
'Ballabh, Amar'

_publ_section_title
;
 Combinatorial Library Approach to Realize 2-Aminothiazole-Based
 Two-Component Hydrogelator: A Structure--Property Correlation
;
_journal_issue 11
_journal_name_full 'Crystal Growth &amp; Design'
_journal_page_first 5966
_journal_paper_doi 10.1021/cg501156p
_journal_volume 14
_journal_year 2014
_chemical_formula_sum 'C16 H24 N4 O8 S2'
_chemical_formula_weight 464.53
_chemical_name_systematic
; 
 ? 
;
_space_group_IT_number 15
_symmetry_cell_setting monoclinic
_symmetry_space_group_name_Hall '-C 2yc'
_symmetry_space_group_name_H-M 'C 1 2/c 1'
_atom_sites_solution_hydrogens geom
_atom_sites_solution_primary direct
_atom_sites_solution_secondary difmap
_audit_creation_method SHELXL-97
_cell_angle_alpha 90.00
_cell_angle_beta 103.274(4)
_cell_angle_gamma 90.00
_cell_formula_units_Z 4
_cell_length_a 20.921(6)
_cell_length_b 9.511(3)
_cell_length_c 10.886(3)
_cell_measurement_temperature 293(2)
_cell_volume 2108.2(11)
_computing_cell_refinement 'Bruker SMART'
_computing_data_collection 'Bruker SMART'
_computing_data_reduction 'Bruker SAINT'
_computing_molecular_graphics 'Bruker SHELXTL'
_computing_publication_material 'Bruker SHELXTL'
_computing_structure_refinement 'SHELXL-97 (Sheldrick, 2008)'
_computing_structure_solution 'SHELXS-97 (Sheldrick, 2008)'
_diffrn_ambient_temperature 293(2)
_diffrn_measured_fraction_theta_full 0.997
_diffrn_measured_fraction_theta_max 0.997
_diffrn_radiation_monochromator graphite
_diffrn_radiation_source 'fine-focus sealed tube'
_diffrn_radiation_type MoK\a
_diffrn_radiation_wavelength 0.71073
_diffrn_reflns_av_R_equivalents 0.0276
_diffrn_reflns_av_sigmaI/netI 0.0203
_diffrn_reflns_limit_h_max 24
_diffrn_reflns_limit_h_min -24
_diffrn_reflns_limit_k_max 11
_diffrn_reflns_limit_k_min -11
_diffrn_reflns_limit_l_max 12
_diffrn_reflns_limit_l_min -12
_diffrn_reflns_number 8026
_diffrn_reflns_theta_full 25.03
_diffrn_reflns_theta_max 25.03
_diffrn_reflns_theta_min 2.36
_exptl_absorpt_coefficient_mu 0.301
_exptl_absorpt_correction_T_max 1.00000
_exptl_absorpt_correction_T_min 0.63441
_exptl_absorpt_correction_type multi-scan
_exptl_absorpt_process_details 'Sadabs, Bruker 2008'
_exptl_crystal_colour 'light brown'
_exptl_crystal_density_diffrn 1.464
_exptl_crystal_density_method 'not measured'
_exptl_crystal_description block
_exptl_crystal_F_000 976
_exptl_crystal_size_max 0.42
_exptl_crystal_size_mid 0.21
_exptl_crystal_size_min 0.20
_refine_diff_density_max 0.556
_refine_diff_density_min -0.652
_refine_diff_density_rms 0.080
_refine_ls_extinction_method none
_refine_ls_goodness_of_fit_ref 1.284
_refine_ls_hydrogen_treatment mixed
_refine_ls_matrix_type full
_refine_ls_number_parameters 151
_refine_ls_number_reflns 1861
_refine_ls_number_restraints 0
_refine_ls_restrained_S_all 1.284
_refine_ls_R_factor_all 0.0607
_refine_ls_R_factor_gt 0.0540
_refine_ls_shift/su_max 0.000
_refine_ls_shift/su_mean 0.000
_refine_ls_structure_factor_coef Fsqd
_refine_ls_weighting_details 'calc w=1/[\s^2^(Fo^2^)+(0.0789P)^2^+2.1489P] where P=(Fo^2^+2Fc^2^)/3'
_refine_ls_weighting_scheme calc
_refine_ls_wR_factor_gt 0.1581
_refine_ls_wR_factor_ref 0.1652
_reflns_number_gt 1604
_reflns_number_total 1861
_reflns_threshold_expression >2sigma(I)
_cod_data_source_file cg501156p_si_002.cif
_cod_data_source_block b3a2
_cod_depositor_comments
;
The following automatic conversions were performed:

'_symmetry_cell_setting' value 'Monoclinic' changed to 'monoclinic'
according to
/home/saulius/struct/COD-crude-data--automatic-downloads/rss-feeds/ACS/lib/dictionaries/cif_core.dic
dictionary named 'cif_core.dic' version 2.4.2 from 2011-04-26.

Automatic conversion script
Id: cif_fix_values 2281 2013-09-26 08:29:07Z andrius 

 Adding full bibliography for 4512027--4512037.cif.
;
_cod_original_cell_volume 2108.3(10)
_cod_original_sg_symbol_H-M 'C 2/c'
_cod_database_code 4512034

loop_
_symmetry_equiv_pos_as_xyz
'x, y, z'
'-x, y, -z+1/2'
'x+1/2, y+1/2, z'
'-x+1/2, y+1/2, -z+1/2'
'-x, -y, -z'
'x, -y, z-1/2'
'-x+1/2, -y+1/2, -z'
'x+1/2, -y+1/2, z-1/2'

loop_
_atom_site_label
_atom_site_type_symbol
_atom_site_fract_x
_atom_site_fract_y
_atom_site_fract_z
_atom_site_U_iso_or_equiv
_atom_site_adp_type
_atom_site_occupancy
_atom_site_symmetry_multiplicity
_atom_site_calc_flag
_atom_site_refinement_flags
S1 S 0.65250(4) 0.49678(7) 0.11706(7) 0.0475(3) Uani 1 1 d .
N1 N 0.64808(13) 0.2757(3) -0.0119(2) 0.0472(6) Uani 1 1 d .
N2 N 0.72894(14) 0.2663(3) 0.1771(3) 0.0521(7) Uani 1 1 d .
H2A H 0.749(2) 0.320(5) 0.248(4) 0.078 Uiso 1 1 d .
H2B H 0.735(2) 0.180(5) 0.168(4) 0.078 Uiso 1 1 d .
O1 O 0.74126(11) 0.9749(2) 1.1210(2) 0.0518(6) Uani 1 1 d .
O2 O 0.67074(12) 1.00545(19) 0.9363(2) 0.0529(6) Uani 1 1 d .
O3 O 0.59678(13) 0.9172(2) 0.7248(2) 0.0667(7) Uani 1 1 d .
O4 O 0.57360(16) 1.1411(3) 0.6791(3) 0.0908(10) Uani 1 1 d .
C1 C 0.5538(2) 0.6114(4) -0.0781(4) 0.0771(11) Uani 1 1 d .
H1A H 0.5665 0.6510 -0.1501 0.116 Uiso 1 1 calc R
H1B H 0.5583 0.6811 -0.0129 0.116 Uiso 1 1 calc R
H1C H 0.5089 0.5810 -0.1021 0.116 Uiso 1 1 calc R
C2 C 0.59701(16) 0.4882(3) -0.0301(3) 0.0514(8) Uani 1 1 d .
C3 C 0.60148(16) 0.3634(3) -0.0831(3) 0.0530(8) Uani 1 1 d .
H3 H 0.5755 0.3378 -0.1611 0.064 Uiso 1 1 calc R
C4 C 0.68072(14) 0.3297(3) 0.0961(3) 0.0409(6) Uani 1 1 d .
C5 C 0.71129(13) 0.9325(3) 1.0160(2) 0.0382(6) Uani 1 1 d .
C6 C 0.72326(13) 0.7855(3) 0.9760(2) 0.0368(6) Uani 1 1 d .
H6A H 0.6868 0.7290 0.9891 0.044 Uiso 1 1 calc R
H6B H 0.7195 0.7888 0.8856 0.044 Uiso 1 1 calc R
C7 C 0.56592(17) 1.0167(3) 0.6547(3) 0.0525(8) Uani 1 1 d .
C8 C 0.52113(16) 0.9614(3) 0.5389(3) 0.0518(7) Uani 1 1 d .
H8A H 0.5488 0.9178 0.4894 0.062 Uiso 1 1 calc R
H8B H 0.4962 0.8861 0.5659 0.062 Uiso 1 1 calc R
H1 H 0.6552(14) 0.207(4) -0.032(3) 0.036(8) Uiso 1 1 d .
H3A H 0.626(2) 0.957(5) 0.795(5) 0.095(15) Uiso 1 1 d .

loop_
_atom_site_aniso_label
_atom_site_aniso_U_11
_atom_site_aniso_U_22
_atom_site_aniso_U_33
_atom_site_aniso_U_23
_atom_site_aniso_U_13
_atom_site_aniso_U_12
S1 0.0610(5) 0.0326(4) 0.0483(5) -0.0069(3) 0.0114(4) -0.0011(3)
N1 0.0642(16) 0.0344(13) 0.0415(14) -0.0075(11) 0.0090(11) 0.0024(12)
N2 0.0679(17) 0.0365(13) 0.0459(15) -0.0004(11) 0.0008(12) 0.0017(12)
O1 0.0679(14) 0.0377(10) 0.0397(11) -0.0055(9) -0.0090(10) 0.0084(9)
O2 0.0652(14) 0.0379(11) 0.0434(12) -0.0025(8) -0.0124(10) 0.0135(9)
O3 0.0786(16) 0.0476(13) 0.0567(15) -0.0028(11) -0.0201(12) 0.0009(12)
O4 0.121(2) 0.0520(15) 0.0706(17) -0.0114(13) -0.0379(16) 0.0146(15)
C1 0.073(2) 0.064(2) 0.087(3) 0.007(2) 0.002(2) 0.0175(19)
C2 0.0541(18) 0.0464(18) 0.0525(19) 0.0011(13) 0.0099(15) 0.0024(13)
C3 0.0611(18) 0.0512(18) 0.0429(16) -0.0036(13) 0.0040(14) -0.0003(14)
C4 0.0549(16) 0.0310(13) 0.0383(14) -0.0025(11) 0.0136(12) -0.0045(12)
C5 0.0435(14) 0.0322(14) 0.0355(14) 0.0004(11) 0.0018(11) 0.0016(11)
C6 0.0455(13) 0.0304(13) 0.0324(13) 0.0013(10) 0.0048(10) -0.0022(11)
C7 0.0554(18) 0.0474(18) 0.0484(17) -0.0095(13) -0.0009(14) 0.0016(14)
C8 0.0552(17) 0.0451(16) 0.0511(17) -0.0024(14) 0.0037(14) 0.0008(14)

loop_
_atom_type_symbol
_atom_type_description
_atom_type_scat_dispersion_real
_atom_type_scat_dispersion_imag
_atom_type_scat_source
C C 0.0033 0.0016 'International Tables Vol C Tables 4.2.6.8 and 6.1.1.4'
H H 0.0000 0.0000 'International Tables Vol C Tables 4.2.6.8 and 6.1.1.4'
N N 0.0061 0.0033 'International Tables Vol C Tables 4.2.6.8 and 6.1.1.4'
O O 0.0106 0.0060 'International Tables Vol C Tables 4.2.6.8 and 6.1.1.4'
S S 0.1246 0.1234 'International Tables Vol C Tables 4.2.6.8 and 6.1.1.4'

loop_
_geom_angle_atom_site_label_1
_geom_angle_atom_site_label_2
_geom_angle_atom_site_label_3
_geom_angle
_geom_angle_site_symmetry_1
C4 S1 C2 90.64(14) .
C4 N1 C3 114.8(3) .
C4 N1 H1 122(3) .
C3 N1 H1 124(3) .
C4 N2 H2A 116(3) .
C4 N2 H2B 119(3) .
H2A N2 H2B 125(4) .
C7 O3 H3A 109(3) .
C2 C1 H1A 109.5 .
C2 C1 H1B 109.5 .
H1A C1 H1B 109.5 .
C2 C1 H1C 109.5 .
H1A C1 H1C 109.5 .
H1B C1 H1C 109.5 .
C3 C2 C1 130.0(3) .
C3 C2 S1 109.9(2) .
C1 C2 S1 120.2(3) .
C2 C3 N1 114.0(3) .
C2 C3 H3 123.0 .
N1 C3 H3 123.0 .
N1 C4 N2 125.1(3) .
N1 C4 S1 110.6(2) .
N2 C4 S1 124.2(2) .
O1 C5 O2 124.7(3) .
O1 C5 C6 119.2(2) .
O2 C5 C6 116.1(2) .
C6 C6 C5 123.3(3) 7_667
C6 C6 H6A 106.5 7_667
C5 C6 H6A 106.5 .
C6 C6 H6B 106.5 7_667
C5 C6 H6B 106.5 .
H6A C6 H6B 106.5 .
O4 C7 O3 124.2(3) .
O4 C7 C8 123.8(3) .
O3 C7 C8 112.0(3) .
C8 C8 C7 123.7(4) 5_676
C8 C8 H8A 106.4 5_676
C7 C8 H8A 106.4 .
C8 C8 H8B 106.4 5_676
C7 C8 H8B 106.4 .
H8A C8 H8B 106.5 .

loop_
_geom_bond_atom_site_label_1
_geom_bond_atom_site_label_2
_geom_bond_distance
_geom_bond_site_symmetry_2
S1 C4 1.729(3) .
S1 C2 1.751(3) .
N1 C4 1.320(4) .
N1 C3 1.379(4) .
N1 H1 0.72(3) .
N2 C4 1.323(4) .
N2 H2A 0.94(5) .
N2 H2B 0.84(5) .
O1 C5 1.238(3) .
O2 C5 1.271(3) .
O3 C7 1.292(4) .
O3 H3A 0.94(6) .
O4 C7 1.216(4) .
C1 C2 1.499(5) .
C1 H1A 0.9600 .
C1 H1B 0.9600 .
C1 H1C 0.9600 .
C2 C3 1.332(4) .
C3 H3 0.9300 .
C5 C6 1.502(4) .
C6 C6 1.309(5) 7_667
C6 H6A 0.9700 .
C6 H6B 0.9700 .
C7 C8 1.484(5) .
C8 C8 1.302(6) 5_676
C8 H8A 0.9700 .
C8 H8B 0.9700 .
